data_7027037
loop_
_publ_author_name
'Croucher, Paul D.'
'Nichols, Peter J.'
'Raston, Colin L.'

_publ_section_title
;
 Confinement of C60 in an extended saddle shaped nickel(II) macrocycle
;
_journal_issue 3
_journal_name_full 'Journal of the Chemical Society, Dalton Transactions'
_journal_page_first 279
_journal_paper_doi 10.1039/a805893h
_journal_year 1999
_chemical_compound_source 'Local laboratory'
_chemical_formula_sum 'C26 H30 N4 Ni'
_chemical_formula_weight 457.26
_space_group_IT_number 15
_symmetry_cell_setting monoclinic
_symmetry_space_group_name_Hall '-C 2yc'
_symmetry_space_group_name_H-M 'C 1 2/c 1'
_atom_type_scat_source 'D.Waasmaier&A.Kirfel,Acta Cryst.1995,A51, 416-431'
_cell_angle_alpha 90.000(1)
_cell_angle_beta 94.853(1)
_cell_angle_gamma 90.000(1)
_cell_formula_units_Z 8
_cell_length_a 20.285(1)
_cell_length_b 11.546(1)
_cell_length_c 19.059(1)
_cell_measurement_reflns_used ??
_cell_measurement_temperature 298
_cell_measurement_theta_max ??
_cell_measurement_theta_min 1
_cell_volume 4447.8(5)
_computing_cell_refinement 'MXC(MAC Science)'
_computing_data_collection 'MXC(MAC Science)'
_computing_data_reduction maXus
_computing_molecular_graphics maXus
_computing_publication_material maXus
_computing_structure_refinement maXus
_computing_structure_solution maXus
_diffrn_measurement_device 'Mac Science MXC18'
_diffrn_measurement_method theta/2theta
_diffrn_orient_matrix_type X=UH
_diffrn_orient_matrix_UB_11 0.01000
_diffrn_orient_matrix_UB_12 0.00000
_diffrn_orient_matrix_UB_13 0.00000
_diffrn_orient_matrix_UB_21 0.00000
_diffrn_orient_matrix_UB_22 0.01000
_diffrn_orient_matrix_UB_23 0.00000
_diffrn_orient_matrix_UB_31 0.00000
_diffrn_orient_matrix_UB_32 0.00000
_diffrn_orient_matrix_UB_33 0.01000
_diffrn_radiation_type xray
_diffrn_radiation_wavelength 0.71073
_diffrn_reflns_limit_h_max 26
_diffrn_reflns_limit_h_min 0
_diffrn_reflns_limit_k_max 14
_diffrn_reflns_limit_k_min 0
_diffrn_reflns_limit_l_max 25
_diffrn_reflns_limit_l_min -25
_diffrn_reflns_number 4947
_diffrn_reflns_theta_max 27.12
_exptl_absorpt_coefficient_mu 8.935
_exptl_absorpt_correction_type none
_exptl_crystal_colour green
_exptl_crystal_density_diffrn 1.37
_exptl_crystal_density_meas 1.25
_exptl_crystal_description prism
_exptl_crystal_size_max 0.2
_exptl_crystal_size_mid 0.2
_exptl_crystal_size_min 0
_refine_diff_density_max 0.51
_refine_diff_density_min -0.44
_refine_ls_extinction_method None
_refine_ls_goodness_of_fit_obs 2.922
_refine_ls_hydrogen_treatment refxyz
_refine_ls_number_parameters 280
_refine_ls_number_reflns 3614
_refine_ls_R_factor_obs 0.042
_refine_ls_shift/esd_max 0.1504
_refine_ls_shift/esd_mean 0.0191
_refine_ls_structure_factor_coef F
_refine_ls_weighting_scheme unit
_refine_ls_wR_factor_obs 0.046
_reflns_number_observed 3614
_reflns_number_total 4722
_reflns_observed_criterion refl_observed_if_I_>_3.00_sigma(I)
_cod_data_source_file 805893hsup1.cif
_cod_data_source_block Ni(OMTAA)
_cod_depositor_comments
;
The following automatic conversions were performed:

'_symmetry_cell_setting' value 'Monoclinic' changed to 'monoclinic'
according to /home/saulius/struct/CIF-dictionaries/cif_core.dic
dictionary named 'cif_core.dic' version 2.4.2 from
2011-04-26.

'_refine_ls_weighting_scheme' value 'Unit' changed to
'unit' according to
/home/saulius/struct/CIF-dictionaries/cif_core.dic dictionary named
'cif_core.dic' version 2.4.2 from 2011-04-26.

Automatic conversion script
Id: cif_fix_values 1891 2012-01-12 08:04:46Z andrius 
;
_cod_original_cell_volume 4447.8(8)
_cod_original_sg_symbol_H-M 'C 2/c         '
_cod_original_formula_sum 'C26 H30 Ni1 N4'
_cod_database_code 7027037

loop_
_symmetry_equiv_pos_as_xyz
+X,+Y,+Z
-X,-Y,-Z
-X+0.5,-Y+0.5,-Z
+X+0.5,+Y+0.5,+Z
-X,+Y,-Z+0.5
+X,-Y,+Z+0.5
+X+0.5,-Y+0.5,+Z+0.5
-X+0.5,+Y+0.5,-Z+0.5

loop_
_atom_site_label
_atom_site_fract_x
_atom_site_fract_y
_atom_site_fract_z
_atom_site_U_iso_or_equiv
_atom_site_occupancy
_atom_site_thermal_displace_type
Ni1 0.37300(2) 0.08500(4) 0.22000(2) 0.0224(2) 1.00 Uij
N2 0.3639(1) 0.2401(2) 0.2461(1) 0.024(1) 1.00 Uij
N3 0.3789(1) -0.0719(2) 0.1966(1) 0.025(1) 1.00 Uij
N4 0.3132(1) 0.0952(2) 0.1400(1) 0.024(1) 1.00 Uij
N5 0.4299(1) 0.0728(2) 0.3022(1) 0.025(1) 1.00 Uij
C6 0.3104(2) 0.3045(3) 0.2287(2) 0.026(2) 1.00 Uij
C7 0.3464(2) -0.1950(3) 0.0133(2) 0.031(2) 1.00 Uij
C8 0.2638(2) 0.1722(3) 0.1332(2) 0.027(2) 1.00 Uij
C9 0.2955(2) 0.4158(3) 0.2654(2) 0.037(2) 1.00 Uij
C10 0.3703(2) -0.1871(3) 0.0838(2) 0.031(2) 1.00 Uij
C11 0.3771(2) -0.2817(3) 0.2288(2) 0.041(2) 1.00 Uij
C12 0.4388(2) -0.0239(3) 0.3398(2) 0.029(2) 1.00 Uij
C13 0.4176(2) 0.2757(3) 0.2942(2) 0.025(1) 1.00 Uij
C14 0.3112(2) -0.1021(3) -0.0180(2) 0.033(2) 1.00 Uij
C15 0.4386(2) 0.3880(3) 0.3097(2) 0.030(2) 1.00 Uij
C16 0.4666(2) -0.0244(3) 0.4162(2) 0.038(2) 1.00 Uij
C17 0.2620(2) 0.2688(3) 0.1763(2) 0.029(2) 1.00 Uij
C18 0.3002(2) -0.0039(3) 0.0217(2) 0.030(2) 1.00 Uij
C19 0.3926(2) -0.1559(3) 0.2439(2) 0.029(2) 1.00 Uij
C20 0.3564(2) -0.0918(3) 0.1251(2) 0.026(2) 1.00 Uij
C21 0.4191(2) -0.1316(3) 0.3124(2) 0.032(2) 1.00 Uij
C22 0.3597(2) -0.3038(3) -0.0271(2) 0.042(2) 1.00 Uij
C23 0.3205(2) 0.0010(3) 0.0938(2) 0.026(2) 1.00 Uij
C24 0.2042(2) 0.1560(3) 0.0802(2) 0.036(2) 1.00 Uij
C25 0.4538(2) 0.1824(3) 0.3247(2) 0.027(2) 1.00 Uij
C26 0.5109(2) 0.2042(3) 0.3688(2) 0.031(2) 1.00 Uij
C27 0.5300(2) 0.3171(3) 0.3864(2) 0.035(2) 1.00 Uij
C28 0.5916(2) 0.3350(4) 0.4355(2) 0.048(2) 1.00 Uij
C29 0.4935(2) 0.4091(3) 0.3574(2) 0.034(2) 1.00 Uij
C30 0.2846(2) -0.1055(4) -0.0948(2) 0.043(2) 1.00 Uij
C31 0.5123(2) 0.5326(4) 0.3756(2) 0.052(2) 1.00 Uij
H9A 0.33110 0.43340 0.30020 0.05000 1.00 Uiso
H9B 0.25520 0.40730 0.28790 0.05000 1.00 Uiso
H9C 0.29070 0.47760 0.23160 0.05000 1.00 Uiso
H10 0.39690 -0.24920 0.10430 0.05000 1.00 Uiso
H11A 0.35950 -0.28990 0.18070 0.05000 1.00 Uiso
H11B 0.34510 -0.30830 0.25950 0.05000 1.00 Uiso
H11C 0.41680 -0.32690 0.23660 0.05000 1.00 Uiso
H15 0.41490 0.45180 0.28730 0.05000 1.00 Uiso
H16A 0.47880 0.05300 0.43050 0.05000 1.00 Uiso
H16B 0.50490 -0.07350 0.42140 0.05000 1.00 Uiso
H16C 0.43360 -0.05310 0.44510 0.05000 1.00 Uiso
H17 0.22430 0.31930 0.17170 0.05000 1.00 Uiso
H18 0.27820 0.06160 -0.00080 0.05000 1.00 Uiso
H21 0.42500 -0.19340 0.34600 0.05000 1.00 Uiso
H22A 0.38460 -0.35700 0.00340 0.05000 1.00 Uiso
H22B 0.38450 -0.28500 -0.06630 0.05000 1.00 Uiso
H22C 0.31840 -0.33880 -0.04400 0.05000 1.00 Uiso
H24A 0.21010 0.08740 0.05300 0.05000 1.00 Uiso
H24B 0.19980 0.22190 0.04940 0.05000 1.00 Uiso
H24C 0.16500 0.14830 0.10480 0.05000 1.00 Uiso
H26 0.53720 0.14040 0.38740 0.05000 1.00 Uiso
H28A 0.60970 0.26080 0.44940 0.05000 1.00 Uiso
H28B 0.58040 0.37660 0.47650 0.05000 1.00 Uiso
H28C 0.62370 0.37830 0.41210 0.05000 1.00 Uiso
H30A 0.29610 -0.17830 -0.11480 0.05000 1.00 Uiso
H30B 0.30370 -0.04350 -0.11990 0.05000 1.00 Uiso
H30C 0.23730 -0.09730 -0.09840 0.05000 1.00 Uiso
H31A 0.48140 0.58420 0.35090 0.05000 1.00 Uiso
H31B 0.55600 0.54810 0.36210 0.05000 1.00 Uiso
H31C 0.51140 0.54410 0.42540 0.05000 1.00 Uiso

loop_
_geom_angle_atom_site_label_1
_geom_angle_atom_site_label_2
_geom_angle_atom_site_label_3
_geom_angle
N2 Ni1 N3 177.3(2)
N2 Ni1 N4 94.9(2)
N2 Ni1 N5 85.3(2)
N3 Ni1 N4 85.2(2)
N3 Ni1 N5 94.5(2)
N4 Ni1 N5 177.6(2)
Ni1 N2 C6 124.3(3)
Ni1 N2 C13 111.1(2)
C6 N2 C13 124.1(3)
Ni1 N3 C19 123.7(3)
Ni1 N3 C20 111.3(3)
C19 N3 C20 124.2(3)
Ni1 N4 C8 123.4(3)
Ni1 N4 C23 111.4(2)
C8 N4 C23 124.6(3)
Ni1 N5 C12 124.1(3)
Ni1 N5 C25 111.1(2)
C12 N5 C25 124.2(3)
N2 C6 C17 121.3(3)
C10 C7 C14 119.1(4)
N4 C8 C17 122.3(3)
C7 C10 C20 121.7(4)
N5 C12 C21 121.7(3)
N2 C13 C15 127.6(3)
N2 C13 C25 113.0(3)
C15 C13 C25 119.3(3)
C7 C14 C18 119.6(3)
C13 C15 C29 120.9(4)
C6 C17 C8 127.3(3)
C14 C18 C23 121.2(4)
N3 C19 C21 121.7(4)
N3 C20 C10 127.3(3)
N3 C20 C23 113.5(3)
C10 C20 C23 119.1(3)
C12 C21 C19 127.2(4)
N4 C23 C18 127.1(3)
N4 C23 C20 113.6(3)
C18 C23 C20 119.1(3)
N5 C25 C13 114.2(3)
N5 C25 C26 126.3(4)
C13 C25 C26 119.4(4)
C25 C26 C27 120.9(4)
C26 C27 C29 119.6(4)
C15 C29 C27 119.7(4)
H9A C9 H9B 109.4(4)
H9A C9 H9C 109.5(4)
H9B C9 H9C 109.5(4)
C7 C10 H10 118.8(4)
C20 C10 H10 119.5(4)
H11A C11 H11B 109.5(5)
H11A C11 H11C 109.5(4)
H11B C11 H11C 109.4(4)
C13 C15 H15 119.3(4)
C29 C15 H15 119.8(4)
H16A C16 H16B 109.5(4)
H16A C16 H16C 109.5(4)
H16B C16 H16C 109.5(4)
C6 C17 H17 113.0(4)
C8 C17 H17 119.7(4)
C14 C18 H18 119.2(3)
C23 C18 H18 119.5(4)
C12 C21 H21 113.4(4)
C19 C21 H21 119.4(4)
H22A C22 H22B 109.4(4)
H22A C22 H22C 109.5(4)
H22B C22 H22C 109.5(4)
H24A C24 H24B 109.5(4)
H24A C24 H24C 109.5(4)
H24B C24 H24C 109.5(4)
C25 C26 H26 119.4(4)
C27 C26 H26 119.7(4)
H28A C28 H28B 109.4(4)
H28A C28 H28C 109.5(4)
H28B C28 H28C 109.5(5)
H30A C30 H30B 109.5(4)
H30A C30 H30C 109.4(4)
H30B C30 H30C 109.5(4)
H31A C31 H31B 109.4(5)
H31A C31 H31C 109.5(5)
H31B C31 H31C 109.5(5)

loop_
_geom_bond_atom_site_label_1
_geom_bond_atom_site_label_2
_geom_bond_distance
Ni1 N2 1.872(3)
Ni1 N3 1.872(3)
Ni1 N4 1.870(3)
Ni1 N5 1.871(3)
N2 C6 1.334(5)
N2 C13 1.424(4)
N3 C19 1.337(5)
N3 C20 1.419(4)
N4 C8 1.338(5)
N4 C23 1.415(5)
N5 C12 1.331(5)
N5 C25 1.409(5)
C6 C17 1.402(5)
C7 C10 1.392(5)
C7 C14 1.394(5)
C8 C17 1.388(5)
C10 C20 1.395(5)
C12 C21 1.394(6)
C13 C15 1.389(5)
C13 C25 1.402(5)
C14 C18 1.392(5)
C15 C29 1.398(5)
C18 C23 1.402(5)
C19 C21 1.398(5)
C20 C23 1.400(5)
C25 C26 1.395(5)
C26 C27 1.393(6)
C27 C29 1.383(6)
C9 H9A 0.960(4)
C9 H9B 0.960(4)
C9 H9C 0.961(4)
C10 H10 0.960(4)
C11 H11A 0.960(4)
C11 H11B 0.960(4)
C11 H11C 0.961(5)
C15 H15 0.960(4)
C16 H16A 0.961(4)
C16 H16B 0.960(4)
C16 H16C 0.961(4)
C17 H17 0.960(4)
C18 H18 0.961(4)
C21 H21 0.959(4)
C22 H22A 0.960(4)
C22 H22B 0.960(4)
C22 H22C 0.961(5)
C24 H24A 0.960(4)
C24 H24B 0.961(4)
C24 H24C 0.961(4)
C26 H26 0.960(4)
C28 H28A 0.960(5)
C28 H28B 0.961(5)
C28 H28C 0.960(5)
C30 H30A 0.960(5)
C30 H30B 0.961(5)
C30 H30C 0.961(5)
C31 H31A 0.959(5)
C31 H31B 0.961(5)
C31 H31C 0.960(5)

loop_
_geom_contact_atom_site_label_1
_geom_contact_atom_site_label_2
_geom_contact_distance
_geom_contact_site_symmetry_1
_geom_contact_site_symmetry_2
Ni1 Ni1 5.1825 1_555 5_655
Ni1 N5 4.058(2) 1_555 5_655
Ni1 C9 3.967(4) 1_555 6_545
Ni1 C12 4.265(3) 1_555 5_655
Ni1 C16 4.511(4) 1_555 5_655
Ni1 C25 3.852(3) 1_555 5_655
Ni1 C26 3.314(3) 1_555 5_655
Ni1 C27 3.980(4) 1_555 5_655
Ni1 C28 4.242(4) 1_555 5_655
Ni1 C30 4.099(3) 1_555 6_556
Ni1 H9B 3.3059 1_555 6_545
Ni1 H9C 3.7328 1_555 6_545
Ni1 H26 2.9237 1_555 5_655
Ni1 H30A 3.7866 1_555 6_556
Ni1 H30B 3.4989 1_555 6_556
N2 C26 3.515(4) 1_555 5_655
C6 C28 3.863(5) 1_555 5_655
C7 C14 3.971(5) 1_555 3_545
C7 C30 3.934(5) 1_555 3_545
C8 C9 3.787(5) 1_555 6_545
C8 C28 3.808(5) 1_555 5_655
C8 H11B 3.143(3) 1_555 6_555
C9 C11 3.952(5) 1_555 1_565
C9 C19 3.894(5) 1_555 6_555
C9 C20 3.866(5) 1_555 6_555
C9 C23 3.844(5) 1_555 6_555
C10 C16 3.805(5) 1_555 5_655
C10 C30 3.970(5) 1_555 3_545
C10 H16B 2.860(3) 1_555 5_655
C11 C17 3.527(5) 1_555 6_545
C11 C31 3.787(6) 1_555 5_645
C11 H17 3.138(4) 1_555 6_545
C11 H31B 3.017(4) 1_555 5_645
C12 C30 3.772(5) 1_555 6_556
C12 H30B 3.010(3) 1_555 6_556
C13 C13 3.869(4) 1_555 5_655
C13 C15 3.884(5) 1_555 5_655
C13 C22 3.710(5) 1_555 6_556
C13 C25 3.755(4) 1_555 5_655
C13 C26 3.633(4) 1_555 5_655
C13 C27 3.718(4) 1_555 5_655
C13 C29 3.854(5) 1_555 5_655
C13 H22B 2.799(3) 1_555 6_556
C14 C16 3.783(5) 1_555 6_555
C14 C22 3.800(5) 1_555 3_545
C14 H16C 3.188(3) 1_555 6_555
C14 H22C 3.049(3) 1_555 3_545
C15 C15 3.513(5) 1_555 5_655
C15 C22 3.745(5) 1_555 6_556
C15 C27 3.930(5) 1_555 5_655
C15 C29 3.583(5) 1_555 5_655
C15 H22B 2.940(3) 1_555 6_556
C16 C16 3.410(5) 1_555 2_656
C16 C20 3.820(5) 1_555 5_655
C16 C30 3.974(6) 1_555 6_556
C16 H16A 3.054(3) 1_555 2_656
C17 C19 3.703(4) 1_555 6_555
C17 C21 3.873(5) 1_555 6_555
C17 C28 3.875(5) 1_555 5_655
C17 H11B 2.731(3) 1_555 6_555
C18 C22 3.939(5) 1_555 3_545
C18 H22C 3.072(3) 1_555 3_545
C19 H9B 3.095(3) 1_555 6_545
C19 H17 2.990(3) 1_555 6_545
C20 H9B 2.917(3) 1_555 6_545
C20 H16B 3.028(3) 1_555 5_655
C21 H17 3.004(3) 1_555 6_545
C22 C25 3.808(5) 1_555 6_555
C22 C26 3.962(5) 1_555 6_555
C22 C27 3.955(5) 1_555 6_555
C22 C29 3.834(5) 1_555 6_555
C23 H9B 3.033(3) 1_555 6_545
C24 C28 3.430(5) 1_555 7_455
C24 H28A 3.163(3) 1_555 7_455
C24 H28B 3.085(3) 1_555 7_455
C25 C25 3.539(4) 1_555 5_655
C25 C26 3.824(4) 1_555 5_655
C25 C30 3.977(5) 1_555 6_556
C25 H22B 2.862(3) 1_555 6_556
C26 H22B 3.084(3) 1_555 6_556
C27 H22B 3.180(3) 1_555 6_556
C28 H24B 3.026(4) 1_555 7_556
C29 H22B 3.098(3) 1_555 6_556
C31 H10 3.125(5) 1_555 5_665
C31 H11C 3.129(4) 1_555 5_665
Ni1 Ni1 5.1825 1_555 5_655
Ni1 N5 4.058(2) 1_555 5_655
Ni1 C9 3.967(4) 1_555 6_545
Ni1 C12 4.265(3) 1_555 5_655
Ni1 C16 4.511(4) 1_555 5_655
Ni1 C25 3.852(3) 1_555 5_655
Ni1 C26 3.314(3) 1_555 5_655
Ni1 C27 3.980(4) 1_555 5_655
Ni1 C28 4.242(4) 1_555 5_655
Ni1 C30 4.099(3) 1_555 6_556
Ni1 H9B 3.3059 1_555 6_545
Ni1 H9C 3.7328 1_555 6_545
Ni1 H26 2.9237 1_555 5_655
Ni1 H30A 3.7866 1_555 6_556
Ni1 H30B 3.4989 1_555 6_556
N2 C26 3.515(4) 1_555 5_655
C6 C28 3.863(5) 1_555 5_655
C7 C14 3.971(5) 1_555 3_545
C7 C30 3.934(5) 1_555 3_545
C8 C9 3.787(5) 1_555 6_545
C8 C28 3.808(5) 1_555 5_655
C8 H11B 3.143(3) 1_555 6_555
C9 C11 3.952(5) 1_555 1_565
C9 C19 3.894(5) 1_555 6_555
C9 C20 3.866(5) 1_555 6_555
C9 C23 3.844(5) 1_555 6_555
C10 C16 3.805(5) 1_555 5_655
C10 C30 3.970(5) 1_555 3_545
C10 H16B 2.860(3) 1_555 5_655
C11 C17 3.527(5) 1_555 6_545
C11 C31 3.787(6) 1_555 5_645
C11 H17 3.138(4) 1_555 6_545
C11 H31B 3.017(4) 1_555 5_645
C12 C30 3.772(5) 1_555 6_556
C12 H30B 3.010(3) 1_555 6_556
C13 C13 3.869(4) 1_555 5_655
C13 C15 3.884(5) 1_555 5_655
C13 C22 3.710(5) 1_555 6_556
C13 C25 3.755(4) 1_555 5_655
C13 C26 3.633(4) 1_555 5_655
C13 C27 3.718(4) 1_555 5_655
C13 C29 3.854(5) 1_555 5_655
C13 H22B 2.799(3) 1_555 6_556
C14 C16 3.783(5) 1_555 6_555
C14 C22 3.800(5) 1_555 3_545
C14 H16C 3.188(3) 1_555 6_555
C14 H22C 3.049(3) 1_555 3_545
C15 C15 3.513(5) 1_555 5_655
C15 C22 3.745(5) 1_555 6_556
C15 C27 3.930(5) 1_555 5_655
C15 C29 3.583(5) 1_555 5_655
C15 H22B 2.940(3) 1_555 6_556
C16 C16 3.410(5) 1_555 2_656
C16 C20 3.820(5) 1_555 5_655
C16 C30 3.974(6) 1_555 6_556
C16 H16A 3.054(3) 1_555 2_656
C17 C19 3.703(4) 1_555 6_555
C17 C21 3.873(5) 1_555 6_555
C17 C28 3.875(5) 1_555 5_655
C17 H11B 2.731(3) 1_555 6_555
C18 C22 3.939(5) 1_555 3_545
C18 H22C 3.072(3) 1_555 3_545
C19 H9B 3.095(3) 1_555 6_545
C19 H17 2.990(3) 1_555 6_545
C20 H9B 2.917(3) 1_555 6_545
C20 H16B 3.028(3) 1_555 5_655
C21 H17 3.004(3) 1_555 6_545
C22 C25 3.808(5) 1_555 6_555
C22 C26 3.962(5) 1_555 6_555
C22 C27 3.955(5) 1_555 6_555
C22 C29 3.834(5) 1_555 6_555
C23 H9B 3.033(3) 1_555 6_545
C24 C28 3.430(5) 1_555 7_455
C24 H28A 3.163(3) 1_555 7_455
C24 H28B 3.085(3) 1_555 7_455
C25 C25 3.539(4) 1_555 5_655
C25 C26 3.824(4) 1_555 5_655
C25 C30 3.977(5) 1_555 6_556
C25 H22B 2.862(3) 1_555 6_556
C26 H22B 3.084(3) 1_555 6_556
C27 H22B 3.180(3) 1_555 6_556
C28 H24B 3.026(4) 1_555 7_556
C29 H22B 3.098(3) 1_555 6_556
C31 H10 3.125(5) 1_555 5_665
C31 H11C 3.129(4) 1_555 5_665

loop_
_geom_torsion_atom_site_label_1
_geom_torsion_atom_site_label_2
_geom_torsion_atom_site_label_3
_geom_torsion_atom_site_label_4
_geom_torsion
N3 Ni1 N2 C6 -66.3(24)
N3 Ni1 N2 C13 106.2(25)
N2 Ni1 N3 C19 -59.1(24)
N2 Ni1 N3 C20 111.2(25)
N4 Ni1 N2 C6 25.4(3)
N2 Ni1 N4 C8 -26.2(3)
N4 Ni1 N2 C13 -162.1(3)
N2 Ni1 N4 C23 163.1(3)
N5 Ni1 N2 C6 -152.2(3)
N2 Ni1 N5 C12 150.4(3)
N5 Ni1 N2 C13 20.3(3)
N2 Ni1 N5 C25 -20.5(3)
N3 Ni1 N4 C8 151.0(3)
N4 Ni1 N3 C19 -151.0(3)
N4 Ni1 N3 C20 19.2(3)
N3 Ni1 N4 C23 -19.7(3)
N3 Ni1 N5 C12 -26.9(3)
N5 Ni1 N3 C19 26.6(3)
N5 Ni1 N3 C20 -163.2(3)
N3 Ni1 N5 C25 162.2(3)
N5 Ni1 N4 C8 66.3(27)
N4 Ni1 N5 C12 57.7(27)
N5 Ni1 N4 C23 -104.4(28)
N4 Ni1 N5 C25 -113.2(28)
Ni1 N2 C6 C17 -14.2(3)
Ni1 N2 C13 C15 160.1(5)
Ni1 N2 C13 C25 -16.0(3)
C6 N2 C13 C15 -27.4(4)
C13 N2 C6 C17 174.2(5)
C6 N2 C13 C25 156.5(5)
Ni1 N3 C19 C21 -15.6(3)
Ni1 N3 C20 C10 160.2(5)
Ni1 N3 C20 C23 -14.9(3)
C19 N3 C20 C10 -29.7(4)
C20 N3 C19 C21 175.4(5)
C19 N3 C20 C23 155.3(5)
Ni1 N4 C8 C17 16.3(3)
Ni1 N4 C23 C18 -159.0(4)
Ni1 N4 C23 C20 16.1(3)
C23 N4 C8 C17 -174.2(5)
C8 N4 C23 C18 30.4(4)
C8 N4 C23 C20 -154.5(5)
Ni1 N5 C12 C21 16.0(3)
Ni1 N5 C25 C13 16.5(3)
Ni1 N5 C25 C26 -158.6(4)
C12 N5 C25 C13 -154.4(5)
C25 N5 C12 C21 -174.3(5)
C12 N5 C25 C26 30.6(4)
N2 C6 C17 C8 -5.0(4)
C10 C7 C14 C18 -0.5(4)
C14 C7 C10 C20 4.1(4)
N4 C8 C17 C6 3.8(4)
C7 C10 C20 N3 -178.3(6)
C7 C10 C20 C23 -3.5(4)
N5 C12 C21 C19 4.5(4)
N2 C13 C15 C29 -178.6(6)
N2 C13 C25 N5 -0.3(3)
N2 C13 C25 C26 175.1(5)
C15 C13 C25 N5 -176.8(5)
C15 C13 C25 C26 -1.3(4)
C25 C13 C15 C29 -2.7(4)
C7 C14 C18 C23 -3.8(4)
C13 C15 C29 C27 4.0(4)
C14 C18 C23 N4 179.2(6)
C14 C18 C23 C20 4.3(4)
N3 C19 C21 C12 -4.6(4)
N3 C20 C23 N4 -0.8(3)
N3 C20 C23 C18 174.8(5)
C10 C20 C23 N4 -176.3(5)
C10 C20 C23 C18 -0.7(4)
N5 C25 C26 C27 178.9(6)
C13 C25 C26 C27 4.1(4)
C25 C26 C27 C29 -2.8(4)
C26 C27 C29 C15 -1.2(4)
N2 C6 C17 H17 174.9(5)
C14 C7 C10 H10 -176.1(6)
N4 C8 C17 H17 -176.0(6)
H10 C10 C20 N3 1.9(4)
H10 C10 C20 C23 176.7(6)
N5 C12 C21 H21 -175.2(6)
N2 C13 C15 H15 1.5(4)
C25 C13 C15 H15 177.4(6)
C7 C14 C18 H18 176.4(6)
H15 C15 C29 C27 -176.1(6)
H18 C18 C23 N4 -0.9(4)
H18 C18 C23 C20 -175.8(5)
N3 C19 C21 H21 175.1(6)
N5 C25 C26 H26 -1.4(4)
C13 C25 C26 H26 -176.2(6)
H26 C26 C27 C29 177.5(6)
